data_7018417
loop_
_publ_author_name
'Wriedt, Mario'
'Zhou, Hong-Cai Joe'

_publ_section_title
;
 Systematic investigations on magneto-structural correlations of
 copper(ii) coordination polymers based on organic ligands with mixed
 carboxylic and nitrogen-based moieties.
;
_journal_issue 14
_journal_name_full 'Dalton transactions (Cambridge, England : 2003)'
_journal_page_first 4207
_journal_page_last 4216
_journal_paper_doi 10.1039/c2dt11965j
_journal_volume 41
_journal_year 2012
_chemical_formula_moiety 'C6 H6 Cu N6 O3'
_chemical_formula_sum 'C6 H6 Cu N6 O3'
_chemical_formula_weight 273.71
_chemical_name_systematic
;
?
;
_space_group_IT_number 14
_space_group_name_Hall '-P 2yn'
_symmetry_cell_setting monoclinic
_symmetry_space_group_name_Hall '-P 2yn'
_symmetry_space_group_name_H-M 'P 1 21/n 1'
_atom_sites_solution_hydrogens geom
_atom_sites_solution_primary direct
_atom_sites_solution_secondary difmap
_audit_creation_method SHELXL-97
_cell_angle_alpha 90.00
_cell_angle_beta 94.052(4)
_cell_angle_gamma 90.00
_cell_formula_units_Z 4
_cell_length_a 9.272(3)
_cell_length_b 6.864(3)
_cell_length_c 14.484(5)
_cell_measurement_reflns_used 8311
_cell_measurement_temperature 120(2)
_cell_measurement_theta_max 25.99
_cell_measurement_theta_min 2.53
_cell_volume 919.5(6)
_computing_cell_refinement 'APEX2 (Bruker, 2008)'
_computing_data_collection 'APEX2 (Bruker, 2008)'
_computing_data_reduction 'APEX2 (Bruker, 2008)'
_computing_molecular_graphics 'SHELXP-97 (Sheldrick, 2008)'
_computing_structure_refinement 'SHELXL-97 (Sheldrick, 2008)'
_computing_structure_solution 'SHELXS-97 (Sheldrick, 2008)'
_diffrn_ambient_temperature 120(2)
_diffrn_measured_fraction_theta_full 0.999
_diffrn_measured_fraction_theta_max 0.999
_diffrn_measurement_device_type 'Bruker SMART APEX II CCD area detector'
_diffrn_measurement_method 'phi and omega scans'
_diffrn_radiation_monochromator graphite
_diffrn_radiation_source 'fine-focus sealed tube'
_diffrn_radiation_type MoK\a
_diffrn_radiation_wavelength 0.71073
_diffrn_reflns_av_R_equivalents 0.0224
_diffrn_reflns_av_sigmaI/netI 0.0211
_diffrn_reflns_limit_h_max 11
_diffrn_reflns_limit_h_min -11
_diffrn_reflns_limit_k_max 8
_diffrn_reflns_limit_k_min -8
_diffrn_reflns_limit_l_max 17
_diffrn_reflns_limit_l_min -16
_diffrn_reflns_number 6881
_diffrn_reflns_theta_full 26.00
_diffrn_reflns_theta_max 25.99
_diffrn_reflns_theta_min 2.53
_exptl_absorpt_coefficient_mu 2.379
_exptl_absorpt_correction_T_max 0.767
_exptl_absorpt_correction_T_min 0.715
_exptl_absorpt_correction_type multi-scan
_exptl_absorpt_process_details 'SADABS (Sheldrick, 2008)'
_exptl_crystal_colour blue
_exptl_crystal_density_diffrn 1.977
_exptl_crystal_density_method 'not measured'
_exptl_crystal_description block
_exptl_crystal_F_000 548
_exptl_crystal_size_max 0.25
_exptl_crystal_size_mid 0.12
_exptl_crystal_size_min 0.11
_refine_diff_density_max 0.358
_refine_diff_density_min -0.333
_refine_diff_density_rms 0.063
_refine_ls_extinction_method none
_refine_ls_goodness_of_fit_ref 1.072
_refine_ls_hydrogen_treatment constr
_refine_ls_matrix_type full
_refine_ls_number_parameters 145
_refine_ls_number_reflns 1817
_refine_ls_number_restraints 0
_refine_ls_restrained_S_all 1.072
_refine_ls_R_factor_all 0.0224
_refine_ls_R_factor_gt 0.0201
_refine_ls_shift/su_max 0.001
_refine_ls_shift/su_mean 0.000
_refine_ls_structure_factor_coef Fsqd
_refine_ls_weighting_details 'calc w=1/[\s^2^(Fo^2^)+(0.0234P)^2^+0.8815P] where P=(Fo^2^+2Fc^2^)/3'
_refine_ls_weighting_scheme calc
_refine_ls_wR_factor_gt 0.0538
_refine_ls_wR_factor_ref 0.0549
_reflns_number_gt 1663
_reflns_number_total 1817
_reflns_threshold_expression >2sigma(I)
_cod_data_source_file c2dt11965j.txt
_cod_data_source_block mw249
_cod_original_cell_volume 919.4(6)
_cod_original_sg_symbol_H-M 'P 21/n'
_cod_database_code 7018417

loop_
_symmetry_equiv_pos_as_xyz
'x, y, z'
'-x+1/2, y+1/2, -z+1/2'
'-x, -y, -z'
'x-1/2, -y-1/2, z-1/2'

loop_
_atom_site_label
_atom_site_type_symbol
_atom_site_fract_x
_atom_site_fract_y
_atom_site_fract_z
_atom_site_U_iso_or_equiv
_atom_site_adp_type
_atom_site_occupancy
_atom_site_symmetry_multiplicity
_atom_site_calc_flag
_atom_site_refinement_flags
Cu1 Cu 0.47213(2) 0.51187(3) 0.359172(14) 0.00940(9) Uani 1 1 d .
N1 N 0.67804(17) 0.9553(2) 0.49430(11) 0.0134(3) Uani 1 1 d .
N2 N 0.65954(17) 0.8589(2) 0.57332(11) 0.0140(3) Uani 1 1 d .
N3 N 0.58348(16) 0.6980(2) 0.55372(10) 0.0104(3) Uani 1 1 d .
N4 N 0.55159(16) 0.6880(2) 0.46249(10) 0.0098(3) Uani 1 1 d .
C1 C 0.61040(19) 0.8468(3) 0.42811(13) 0.0105(4) Uani 1 1 d .
C2 C 0.59797(18) 0.8745(3) 0.32534(12) 0.0106(4) Uani 1 1 d .
O1 O 0.53549(14) 0.73340(18) 0.28153(9) 0.0125(3) Uani 1 1 d .
O2 O 0.64897(14) 1.02136(18) 0.29024(9) 0.0133(3) Uani 1 1 d .
N11 N 0.24066(17) 0.6623(2) 0.35261(11) 0.0127(3) Uani 1 1 d .
N12 N 0.08098(16) 0.8671(2) 0.26104(10) 0.0108(3) Uani 1 1 d .
C11 C 0.20157(19) 0.7609(3) 0.27563(12) 0.0113(4) Uani 1 1 d .
H11A H 0.2648 0.7554 0.2269 0.014 Uiso 1 1 calc R
C12 C -0.00712(19) 0.8776(3) 0.33112(13) 0.0131(4) Uani 1 1 d .
H12A H -0.0932 0.9528 0.3236 0.016 Uiso 1 1 calc R
C13 C 0.0255(2) 0.7815(3) 0.41343(13) 0.0157(4) Uani 1 1 d .
H13A H -0.0366 0.7888 0.4627 0.019 Uiso 1 1 calc R
C14 C 0.1524(2) 0.6734(3) 0.42182(13) 0.0151(4) Uani 1 1 d .
H14A H 0.1772 0.6059 0.4779 0.018 Uiso 1 1 calc R
O1W O 0.71597(14) 0.38930(19) 0.36637(9) 0.0143(3) Uani 1 1 d .
H1W H 0.7638 0.4292 0.3230 0.021 Uiso 1 1 d R
H2W H 0.7049 0.2740 0.3478 0.021 Uiso 1 1 d R

loop_
_atom_site_aniso_label
_atom_site_aniso_U_11
_atom_site_aniso_U_22
_atom_site_aniso_U_33
_atom_site_aniso_U_23
_atom_site_aniso_U_13
_atom_site_aniso_U_12
Cu1 0.01203(13) 0.00894(13) 0.00698(13) -0.00004(8) -0.00098(9) -0.00217(8)
N1 0.0158(8) 0.0137(8) 0.0106(8) 0.0006(6) -0.0002(6) -0.0029(6)
N2 0.0166(8) 0.0121(8) 0.0131(8) 0.0006(6) -0.0006(6) -0.0042(6)
N3 0.0111(7) 0.0113(7) 0.0084(8) -0.0013(6) -0.0017(6) -0.0001(6)
N4 0.0106(7) 0.0101(7) 0.0085(7) 0.0004(6) -0.0001(6) 0.0009(6)
C1 0.0093(8) 0.0096(8) 0.0124(9) -0.0009(7) 0.0007(7) 0.0017(7)
C2 0.0086(8) 0.0122(9) 0.0110(9) 0.0000(7) 0.0012(7) 0.0030(7)
O1 0.0156(6) 0.0121(6) 0.0097(6) 0.0002(5) -0.0001(5) -0.0021(5)
O2 0.0168(7) 0.0108(6) 0.0124(7) 0.0017(5) 0.0027(5) -0.0014(5)
N11 0.0144(8) 0.0130(7) 0.0104(8) -0.0003(6) -0.0019(6) 0.0013(6)
N12 0.0115(7) 0.0108(7) 0.0096(8) 0.0002(6) -0.0019(6) -0.0005(6)
C11 0.0117(8) 0.0126(8) 0.0093(9) -0.0007(7) -0.0010(7) -0.0003(7)
C12 0.0097(8) 0.0148(9) 0.0147(9) -0.0003(7) 0.0003(7) 0.0008(7)
C13 0.0155(9) 0.0210(10) 0.0109(9) 0.0005(7) 0.0028(7) 0.0002(8)
C14 0.0175(9) 0.0172(9) 0.0102(9) 0.0026(7) -0.0019(7) -0.0010(8)
O1W 0.0177(7) 0.0137(6) 0.0120(7) -0.0003(5) 0.0039(5) 0.0000(5)

loop_
_atom_type_symbol
_atom_type_description
_atom_type_scat_dispersion_real
_atom_type_scat_dispersion_imag
_atom_type_scat_source
C C 0.0033 0.0016 'International Tables Vol C Tables 4.2.6.8 and 6.1.1.4'
H H 0.0000 0.0000 'International Tables Vol C Tables 4.2.6.8 and 6.1.1.4'
N N 0.0061 0.0033 'International Tables Vol C Tables 4.2.6.8 and 6.1.1.4'
O O 0.0106 0.0060 'International Tables Vol C Tables 4.2.6.8 and 6.1.1.4'
Cu Cu 0.3201 1.2651 'International Tables Vol C Tables 4.2.6.8 and 6.1.1.4'

loop_
_geom_angle_atom_site_label_1
_geom_angle_atom_site_label_2
_geom_angle_atom_site_label_3
_geom_angle
_geom_angle_site_symmetry_1
_geom_angle_site_symmetry_3
O1 Cu1 N3 175.14(6) . 3_666
O1 Cu1 N4 81.70(6) . .
N3 Cu1 N4 93.46(7) 3_666 .
O1 Cu1 N12 87.32(6) . 2_545
N3 Cu1 N12 97.47(7) 3_666 2_545
N4 Cu1 N12 168.19(6) . 2_545
O1 Cu1 N11 87.00(6) . .
N3 Cu1 N11 93.76(6) 3_666 .
N4 Cu1 N11 92.90(6) . .
N12 Cu1 N11 90.84(6) 2_545 .
O1 Cu1 O1W 88.73(5) . .
N3 Cu1 O1W 90.24(5) 3_666 .
N4 Cu1 O1W 83.39(5) . .
N12 Cu1 O1W 92.07(5) 2_545 .
N11 Cu1 O1W 174.71(5) . .
C1 N1 N2 104.82(15) . .
N3 N2 N1 108.93(15) . .
N2 N3 N4 109.33(14) . .
N2 N3 Cu1 128.16(12) . 3_666
N4 N3 Cu1 122.46(11) . 3_666
C1 N4 N3 105.08(15) . .
C1 N4 Cu1 110.50(12) . .
N3 N4 Cu1 143.79(12) . .
N4 C1 N1 111.84(16) . .
N4 C1 C2 118.10(16) . .
N1 C1 C2 130.00(17) . .
O2 C2 O1 126.00(17) . .
O2 C2 C1 120.46(16) . .
O1 C2 C1 113.52(16) . .
C2 O1 Cu1 115.99(12) . .
C11 N11 C14 116.90(16) . .
C11 N11 Cu1 116.45(12) . .
C14 N11 Cu1 126.30(12) . .
C11 N12 C12 116.99(16) . .
C11 N12 Cu1 123.36(13) . 2
C12 N12 Cu1 119.65(12) . 2
N11 C11 N12 125.68(17) . .
N12 C12 C13 121.18(17) . .
C12 C13 C14 117.67(17) . .
N11 C14 C13 121.56(17) . .

loop_
_geom_bond_atom_site_label_1
_geom_bond_atom_site_label_2
_geom_bond_distance
_geom_bond_site_symmetry_2
Cu1 O1 2.0038(14) .
Cu1 N3 2.0063(16) 3_666
Cu1 N4 2.0219(16) .
Cu1 N12 2.0349(16) 2_545
Cu1 N11 2.3774(17) .
Cu1 O1W 2.4076(15) .
N1 C1 1.335(2) .
N1 N2 1.343(2) .
N2 N3 1.330(2) .
N3 N4 1.335(2) .
N3 Cu1 2.0063(16) 3_666
N4 C1 1.331(2) .
C1 C2 1.497(3) .
C2 O2 1.238(2) .
C2 O1 1.274(2) .
N11 C11 1.333(2) .
N11 C14 1.340(2) .
N12 C11 1.339(2) .
N12 C12 1.349(2) .
N12 Cu1 2.0349(16) 2
C12 C13 1.378(3) .
C13 C14 1.389(3) .
